data_2221973
loop_
_publ_author_name
'Kim, Nam-Ho'
'Hwang, In-Chul'
'Ha, Kwang'

_publ_section_title
;
 <i>catena</i>-Poly[hemi(hexane-1,6-diammonium)
 [[aquadibromidomanganese(II)]-\m-pyridine-2-carboxylato]]
;
_journal_coeditor_code CS2117
_journal_issue 6
_journal_name_full 'Acta Crystallographica Section E'
_journal_page_first m621
_journal_paper_doi 10.1107/S1600536809016316
_journal_volume 65
_journal_year 2009
_chemical_formula_iupac '(C6 H18 N2) [Mn Br2 (C6 H4 N O2) (H2 O)]2'
_chemical_formula_moiety '2(C6 H6 Br2 Mn N O3), C6 H18 N2'
_chemical_formula_sum 'C18 H30 Br4 Mn2 N4 O6'
_chemical_formula_weight 827.98
_chemical_name_systematic
;
<i>catena</i>-Poly[hemi(hexane-1,6-diammonium)
[[aquadibromidomanganese(II)]-\m-pyridine-2-carboxylato]]
;
_space_group_IT_number 15
_symmetry_cell_setting monoclinic
_symmetry_space_group_name_Hall '-C 2yc'
_symmetry_space_group_name_H-M 'C 1 2/c 1'
_atom_sites_solution_hydrogens geom
_atom_sites_solution_primary direct
_atom_sites_solution_secondary difmap
_cell_angle_alpha 90.00
_cell_angle_beta 91.125(4)
_cell_angle_gamma 90.00
_cell_formula_units_Z 4
_cell_length_a 13.490(3)
_cell_length_b 21.510(5)
_cell_length_c 9.803(2)
_cell_measurement_reflns_used 806
_cell_measurement_temperature 293(2)
_cell_measurement_theta_max 25.313
_cell_measurement_theta_min 2.761
_cell_volume 2844.0(11)
_computing_cell_refinement 'SAINT (Bruker, 2000)'
_computing_data_collection 'SMART (Bruker, 2000)'
_computing_data_reduction 'SAINT (Bruker, 2000)'
_computing_molecular_graphics 'PLATON (Spek, 2009)'
_computing_publication_material 'SHELXL97 (Sheldrick, 2008)'
_computing_structure_refinement 'SHELXL97 (Sheldrick, 2008)'
_computing_structure_solution 'SHELXS97 (Sheldrick, 2008)'
_diffrn_ambient_temperature 293(2)
_diffrn_measured_fraction_theta_full 0.999
_diffrn_measured_fraction_theta_max 0.999
_diffrn_measurement_device_type 'Bruker SMART 1000 CCD'
_diffrn_measurement_method '\f and \w'
_diffrn_radiation_monochromator graphite
_diffrn_radiation_source 'fine-focus sealed tube'
_diffrn_radiation_type 'Mo K\a'
_diffrn_radiation_wavelength 0.71073
_diffrn_reflns_av_R_equivalents 0.0297
_diffrn_reflns_av_sigmaI/netI 0.0535
_diffrn_reflns_limit_h_max 15
_diffrn_reflns_limit_h_min -16
_diffrn_reflns_limit_k_max 26
_diffrn_reflns_limit_k_min -26
_diffrn_reflns_limit_l_max 11
_diffrn_reflns_limit_l_min -7
_diffrn_reflns_number 7815
_diffrn_reflns_theta_full 25.70
_diffrn_reflns_theta_max 25.70
_diffrn_reflns_theta_min 1.78
_diffrn_standards_decay_% 0
_diffrn_standards_interval_count 0
_diffrn_standards_interval_time 0
_diffrn_standards_number 0
_exptl_absorpt_coefficient_mu 6.546
_exptl_absorpt_correction_T_max 0.520
_exptl_absorpt_correction_T_min 0.394
_exptl_absorpt_correction_type multi-scan
_exptl_absorpt_process_details '(SADABS; Bruker, 2000)'
_exptl_crystal_colour colorless
_exptl_crystal_density_diffrn 1.934
_exptl_crystal_density_method 'not measured'
_exptl_crystal_description stick
_exptl_crystal_F_000 1616
_exptl_crystal_size_max 0.10
_exptl_crystal_size_mid 0.10
_exptl_crystal_size_min 0.10
_refine_diff_density_max 0.678
_refine_diff_density_min -0.560
_refine_ls_extinction_method none
_refine_ls_goodness_of_fit_ref 0.941
_refine_ls_hydrogen_treatment constr
_refine_ls_matrix_type full
_refine_ls_number_parameters 152
_refine_ls_number_reflns 2705
_refine_ls_number_restraints 0
_refine_ls_restrained_S_all 0.941
_refine_ls_R_factor_all 0.0513
_refine_ls_R_factor_gt 0.0307
_refine_ls_shift/su_max 0.000
_refine_ls_shift/su_mean 0.000
_refine_ls_structure_factor_coef Fsqd
_refine_ls_weighting_details 'calc w=1/[\s^2^(Fo^2^)+(0.0606P)^2^] where P=(Fo^2^+2Fc^2^)/3'
_refine_ls_weighting_scheme calc
_refine_ls_wR_factor_gt 0.0692
_refine_ls_wR_factor_ref 0.1138
_reflns_number_gt 1846
_reflns_number_total 2705
_reflns_threshold_expression I>2\s(I)
_cod_data_source_file cs2117.cif
_cod_data_source_block I
_cod_depositor_comments
;
The following automatic conversions were performed:
'_exptl_absorpt_correction_type' value 'Multi-scan' changed to
'multi-scan' according to
'/home/saulius/struct/CIF-dictionaries/cif_core.dic' dictionary named
'cif_core.dic' version 2.4.1 from 2010-06-29.

Automatic conversion script
Id: cif_fix_enum 1527 2010-12-29 10:47:43Z saulius 

The following automatic conversions were performed:

'_exptl_absorpt_correction_type' value 'Multi-scan' changed to
'multi-scan' according to
/home/saulius/struct/CIF-dictionaries/cif_core.dic dictionary named
'cif_core.dic' version 2.4.1 from 2010-06-29.

Automatic conversion script
Id: cif_fix_values 1715 2011-07-08 13:25:40Z adriana 

2020-03-04
Z value and formula fixed to values more according to usual
chemical conventions.                 miguel
;
_cod_original_formula_sum 'C9 H15 Br2 Mn N2 O3'
_cod_original_formula_weight 413.99
_cod_original_formula_moiety 'C6 H6 Br2 Mn N O3, C3 H9 N'
_cod_original_formula_iupac '(C6 H18 N2)0.5 [Mn Br2 (C6 H4 N O2) (H2 O)]'
_cod_original_formula_units_Z 8
_cod_original_cell_volume 2843.9(11)
_cod_original_sg_symbol_H-M 'C 2/c'
_cod_database_code 2221973
_cod_database_fobs_code 2221973

loop_
_symmetry_equiv_pos_as_xyz
'x, y, z'
'-x, y, -z+1/2'
'x+1/2, y+1/2, z'
'-x+1/2, y+1/2, -z+1/2'
'-x, -y, -z'
'x, -y, z-1/2'
'-x+1/2, -y+1/2, -z'
'x+1/2, -y+1/2, z-1/2'

loop_
_atom_site_type_symbol
_atom_site_label
_atom_site_fract_x
_atom_site_fract_y
_atom_site_fract_z
_atom_site_U_iso_or_equiv
_atom_site_adp_type
_atom_site_calc_flag
_atom_site_refinement_flags
_atom_site_occupancy
_atom_site_disorder_assembly
_atom_site_disorder_group
Mn Mn1 0.32935(6) 0.06982(4) 0.41356(8) 0.0340(2) Uani d . 1 . .
Br Br1 0.34335(4) 0.15379(3) 0.21825(6) 0.0438(2) Uani d . 1 . .
Br Br2 0.13026(5) 0.06928(3) 0.40001(8) 0.0585(2) Uani d . 1 . .
O O1 0.3336(3) 0.01771(15) 0.6076(4) 0.0406(10) Uani d . 1 . .
O O2 0.3331(3) -0.02393(17) 0.3343(4) 0.0491(11) Uani d . 1 . .
O O3 0.4928(3) 0.06506(18) 0.4217(5) 0.0549(12) Uani d . 1 . .
H H3A 0.5358 0.0983 0.3865 0.082 Uiso d . 1 . .
H H3B 0.5394 0.0408 0.4376 0.082 Uiso d . 1 . .
N N1 0.3431(3) 0.14114(19) 0.5834(4) 0.0349(11) Uani d . 1 . .
C C1 0.3514(4) 0.2031(2) 0.5714(6) 0.0442(15) Uani d . 1 . .
H H1 0.3488 0.2203 0.4844 0.053 Uiso calc R 1 . .
C C2 0.3634(5) 0.2422(3) 0.6809(7) 0.0519(16) Uani d . 1 . .
H H2 0.3667 0.2850 0.6687 0.062 Uiso calc R 1 . .
C C3 0.3702(5) 0.2168(3) 0.8077(7) 0.0558(18) Uani d . 1 . .
H H3 0.3800 0.2422 0.8836 0.067 Uiso calc R 1 . .
C C4 0.3625(5) 0.1532(3) 0.8234(6) 0.0470(15) Uani d . 1 . .
H H4 0.3667 0.1351 0.9095 0.056 Uiso calc R 1 . .
C C5 0.3488(4) 0.1175(2) 0.7091(5) 0.0318(12) Uani d . 1 . .
C C6 0.3378(4) 0.0470(3) 0.7180(6) 0.0343(13) Uani d . 1 . .
N N2 0.1654(3) 0.06720(19) 1.0558(5) 0.0717(19) Uani d . 1 . .
H H2A 0.2232 0.0622 1.0151 0.107 Uiso calc R 1 . .
H H2B 0.1262 0.0350 1.0366 0.107 Uiso calc R 1 . .
H H2C 0.1754 0.0696 1.1457 0.107 Uiso calc R 1 . .
C C7 0.1177(3) 0.12511(19) 1.0062(5) 0.0564(18) Uani d R 1 . .
H H7A 0.1654 0.1588 1.0122 0.068 Uiso calc R 1 . .
H H7B 0.0630 0.1353 1.0650 0.068 Uiso calc R 1 . .
C C8 0.0796(5) 0.1202(3) 0.8624(7) 0.0545(17) Uani d . 1 . .
H H8A 0.0399 0.0828 0.8525 0.065 Uiso calc R 1 . .
H H8B 0.1351 0.1169 0.8013 0.065 Uiso calc R 1 . .
C C9 0.0174(5) 0.1762(3) 0.8230(7) 0.065(2) Uani d . 1 . .
H H9A -0.0400 0.1777 0.8810 0.078 Uiso calc R 1 . .
H H9B 0.0560 0.2136 0.8400 0.078 Uiso calc R 1 . .

loop_
_atom_site_aniso_label
_atom_site_aniso_U_11
_atom_site_aniso_U_22
_atom_site_aniso_U_33
_atom_site_aniso_U_12
_atom_site_aniso_U_13
_atom_site_aniso_U_23
Mn1 0.0451(5) 0.0302(4) 0.0267(5) 0.0019(4) 0.0001(4) 0.0004(4)
Br1 0.0526(4) 0.0416(3) 0.0371(4) 0.0026(3) 0.0016(3) 0.0072(3)
Br2 0.0466(4) 0.0593(4) 0.0697(5) 0.0030(3) 0.0012(3) 0.0179(4)
O1 0.068(3) 0.0250(19) 0.029(2) -0.0015(18) 0.001(2) 0.0003(17)
O2 0.082(3) 0.036(2) 0.029(2) 0.003(2) -0.001(2) -0.0072(18)
O3 0.042(2) 0.055(3) 0.068(3) 0.008(2) 0.005(2) 0.021(2)
N1 0.045(3) 0.029(3) 0.031(3) 0.002(2) 0.000(2) 0.004(2)
C1 0.062(4) 0.028(3) 0.043(4) -0.002(3) 0.001(3) 0.009(3)
C2 0.066(4) 0.029(3) 0.061(4) 0.001(3) 0.003(4) -0.005(3)
C3 0.082(5) 0.034(3) 0.051(4) -0.004(3) 0.001(4) -0.015(3)
C4 0.069(4) 0.037(3) 0.035(3) 0.001(3) 0.000(3) -0.001(3)
C5 0.038(3) 0.029(3) 0.028(3) 0.004(2) 0.004(2) 0.001(2)
C6 0.036(3) 0.038(3) 0.030(3) -0.002(2) -0.001(3) 0.005(3)
N2 0.092(5) 0.050(3) 0.072(4) 0.012(3) -0.031(4) -0.015(3)
C7 0.051(4) 0.050(4) 0.067(5) 0.009(3) -0.016(4) -0.012(4)
C8 0.050(4) 0.060(4) 0.053(4) 0.001(3) -0.005(3) -0.003(3)
C9 0.079(5) 0.042(4) 0.073(5) 0.007(4) -0.019(4) -0.003(4)

loop_
_atom_type_symbol
_atom_type_description
_atom_type_scat_dispersion_real
_atom_type_scat_dispersion_imag
_atom_type_scat_source
C C 0.0033 0.0016 'International Tables Vol C Tables 4.2.6.8 and 6.1.1.4'
H H 0.0000 0.0000 'International Tables Vol C Tables 4.2.6.8 and 6.1.1.4'
Br Br -0.2901 2.4595 'International Tables Vol C Tables 4.2.6.8 and 6.1.1.4'
Mn Mn 0.3368 0.7283 'International Tables Vol C Tables 4.2.6.8 and 6.1.1.4'
N N 0.0061 0.0033 'International Tables Vol C Tables 4.2.6.8 and 6.1.1.4'
O O 0.0106 0.0060 'International Tables Vol C Tables 4.2.6.8 and 6.1.1.4'

loop_
_geom_angle_atom_site_label_1
_geom_angle_atom_site_label_2
_geom_angle_atom_site_label_3
_geom_angle_site_symmetry_1
_geom_angle_site_symmetry_3
_geom_angle
_geom_angle_publ_flag
O2 Mn1 O3 . . 86.53(16) ?
O2 Mn1 O1 . . 80.53(14) ?
O3 Mn1 O1 . . 86.35(15) ?
O2 Mn1 N1 . . 153.14(15) ?
O3 Mn1 N1 . . 86.42(16) ?
O1 Mn1 N1 . . 73.17(14) ?
O2 Mn1 Br1 . . 112.02(11) ?
O3 Mn1 Br1 . . 88.42(11) ?
O1 Mn1 Br1 . . 166.09(10) ?
N1 Mn1 Br1 . . 93.65(11) ?
O2 Mn1 Br2 . . 90.48(12) ?
O3 Mn1 Br2 . . 176.99(12) ?
O1 Mn1 Br2 . . 92.83(11) ?
N1 Mn1 Br2 . . 96.13(12) ?
Br1 Mn1 Br2 . . 93.02(3) ?
C6 O1 Mn1 . . 119.3(3) ?
C6 O2 Mn1 6 . 134.6(4) ?
Mn1 O3 H3A . . 123.2 ?
Mn1 O3 H3B . . 142.1 ?
H3A O3 H3B . . 94 ?
C5 N1 C1 . . 117.2(5) ?
C5 N1 Mn1 . . 115.0(3) ?
C1 N1 Mn1 . . 127.7(4) ?
N1 C1 C2 . . 123.3(6) ?
N1 C1 H1 . . 118.4 no
C2 C1 H1 . . 118.4 no
C3 C2 C1 . . 118.4(6) ?
C3 C2 H2 . . 120.8 no
C1 C2 H2 . . 120.8 no
C2 C3 C4 . . 119.7(6) ?
C2 C3 H3 . . 120.2 no
C4 C3 H3 . . 120.2 no
C5 C4 C3 . . 118.3(6) ?
C5 C4 H4 . . 120.9 no
C3 C4 H4 . . 120.9 no
N1 C5 C4 . . 123.2(5) ?
N1 C5 C6 . . 115.3(5) ?
C4 C5 C6 . . 121.5(5) ?
O2 C6 O1 6_556 . 126.0(5) ?
O2 C6 C5 6_556 . 117.1(5) ?
O1 C6 C5 . . 117.0(5) ?
C7 N2 H2A . . 109.5 no
C7 N2 H2B . . 109.5 no
H2A N2 H2B . . 109.5 no
C7 N2 H2C . . 109.5 no
H2A N2 H2C . . 109.5 no
H2B N2 H2C . . 109.5 no
N2 C7 C8 . . 112.9(3) ?
N2 C7 H7A . . 109.0 no
C8 C7 H7A . . 109.0 no
N2 C7 H7B . . 109.0 no
C8 C7 H7B . . 109.0 no
H7A C7 H7B . . 107.8 no
C7 C8 C9 . . 111.3(5) ?
C7 C8 H8A . . 109.4 no
C9 C8 H8A . . 109.4 no
C7 C8 H8B . . 109.4 no
C9 C8 H8B . . 109.4 no
H8A C8 H8B . . 108.0 no
C9 C9 C8 2_556 . 113.9(5) ?
C9 C9 H9A 2_556 . 108.8 no
C8 C9 H9A . . 108.8 no
C9 C9 H9B 2_556 . 108.8 no
C8 C9 H9B . . 108.8 no
H9A C9 H9B . . 107.7 no

loop_
_geom_bond_atom_site_label_1
_geom_bond_atom_site_label_2
_geom_bond_site_symmetry_2
_geom_bond_distance
_geom_bond_publ_flag
Mn1 O2 . 2.162(4) ?
Mn1 O3 . 2.206(4) ?
Mn1 O1 . 2.208(4) ?
Mn1 N1 . 2.269(4) ?
Mn1 Br1 . 2.6416(11) ?
Mn1 Br2 . 2.6864(12) ?
O1 C6 . 1.253(6) ?
O2 C6 6 1.247(6) ?
O3 H3A . 0.99 no
O3 H3B . 0.83 no
N1 C5 . 1.334(6) ?
N1 C1 . 1.343(6) ?
C1 C2 . 1.371(8) ?
C1 H1 . 0.93 no
C2 C3 . 1.359(9) ?
C2 H2 . 0.93 no
C3 C4 . 1.382(8) ?
C3 H3 . 0.93 no
C4 C5 . 1.368(7) ?
C4 H4 . 0.93 no
C5 C6 . 1.526(7) ?
C6 O2 6_556 1.247(6) ?
N2 C7 . 1.4799 ?
N2 H2A . 0.89 no
N2 H2B . 0.89 no
N2 H2C . 0.89 no
C7 C8 . 1.495(7) ?
C7 H7A . 0.97 no
C7 H7B . 0.97 no
C8 C9 . 1.514(8) ?
C8 H8A . 0.97 no
C8 H8B . 0.97 no
C9 C9 2_556 1.497(13) ?
C9 H9A . 0.97 no
C9 H9B . 0.97 no

loop_
_geom_hbond_atom_site_label_D
_geom_hbond_atom_site_label_H
_geom_hbond_atom_site_label_A
_geom_hbond_site_symmetry_A
_geom_hbond_distance_DH
_geom_hbond_distance_HA
_geom_hbond_distance_DA
_geom_hbond_angle_DHA
N2 H2A O1 6_556 0.89 2.44 2.949(6) 117
N2 H2A O2 6_556 0.89 2.47 3.300(6) 155
N2 H2B Br2 6_556 0.89 2.61 3.339(4) 139
N2 H2C Br2 1_556 0.89 2.58 3.417(5) 157
O3 H3A Br1 2_655 0.99 2.28 3.245(4) 165
O3 H3B O1 5_656 0.83 2.18 2.961(5) 157

loop_
_geom_torsion_atom_site_label_1
_geom_torsion_atom_site_label_2
_geom_torsion_atom_site_label_3
_geom_torsion_atom_site_label_4
_geom_torsion_site_symmetry_1
_geom_torsion_site_symmetry_2
_geom_torsion_site_symmetry_3
_geom_torsion_site_symmetry_4
_geom_torsion
_geom_torsion_publ_flag
O2 Mn1 O1 C6 . . . . 176.8(4) ?
O3 Mn1 O1 C6 . . . . 89.7(4) ?
N1 Mn1 O1 C6 . . . . 2.3(4) ?
Br1 Mn1 O1 C6 . . . . 21.6(8) ?
Br2 Mn1 O1 C6 . . . . -93.2(4) ?
O3 Mn1 O2 C6 . . . 6 -89.0(6) ?
O1 Mn1 O2 C6 . . . 6 -175.9(6) ?
N1 Mn1 O2 C6 . . . 6 -164.0(5) ?
Br1 Mn1 O2 C6 . . . 6 -2.1(6) ?
Br2 Mn1 O2 C6 . . . 6 91.3(5) ?
O2 Mn1 N1 C5 . . . . -10.9(6) ?
O3 Mn1 N1 C5 . . . . -86.0(4) ?
O1 Mn1 N1 C5 . . . . 1.3(4) ?
Br1 Mn1 N1 C5 . . . . -174.2(4) ?
Br2 Mn1 N1 C5 . . . . 92.4(4) ?
O2 Mn1 N1 C1 . . . . 165.3(4) ?
O3 Mn1 N1 C1 . . . . 90.3(5) ?
O1 Mn1 N1 C1 . . . . 177.5(5) ?
Br1 Mn1 N1 C1 . . . . 2.1(5) ?
Br2 Mn1 N1 C1 . . . . -91.4(5) ?
C5 N1 C1 C2 . . . . -1.1(9) ?
Mn1 N1 C1 C2 . . . . -177.3(4) ?
N1 C1 C2 C3 . . . . 2.0(10) ?
C1 C2 C3 C4 . . . . -1.6(10) ?
C2 C3 C4 C5 . . . . 0.4(10) ?
C1 N1 C5 C4 . . . . -0.2(8) ?
Mn1 N1 C5 C4 . . . . 176.5(4) ?
C1 N1 C5 C6 . . . . 179.3(5) ?
Mn1 N1 C5 C6 . . . . -4.0(6) ?
C3 C4 C5 N1 . . . . 0.5(9) ?
C3 C4 C5 C6 . . . . -178.9(5) ?
Mn1 O1 C6 O2 . . . 6_556 174.2(4) ?
Mn1 O1 C6 C5 . . . . -5.2(6) ?
N1 C5 C6 O2 . . . 6_556 -173.3(5) ?
C4 C5 C6 O2 . . . 6_556 6.3(8) ?
N1 C5 C6 O1 . . . . 6.2(7) ?
C4 C5 C6 O1 . . . . -174.3(5) ?
N2 C7 C8 C9 . . . . 171.0(4) ?
C7 C8 C9 C9 . . . 2_556 176.1(7) ?
